data_7028242
loop_
_publ_author_name
'Jurca, Titel'
'Hiscock, Landon K.'
'Korobkov, Ilia'
'Rowley, Christopher N.'
'Richeson, Darrin S.'

_publ_section_title
;
 The tipping point of the inert pair effect: experimental and
 computational comparison of In(I) and Sn(II) bis(imino)pyridine
 complexes.
;
_journal_issue 2
_journal_name_full 'Dalton transactions (Cambridge, England : 2003)'
_journal_page_first 690
_journal_page_last 697
_journal_paper_doi 10.1039/c3dt52227j
_journal_volume 43
_journal_year 2014
_chemical_formula_sum 'C48.4 H57.45 Cl4 N3 O0.35 Sn2'
_chemical_formula_weight 1066.00
_chemical_name_systematic
; 
 ? 
;
_space_group_crystal_system triclinic
_space_group_IT_number 2
_space_group_name_Hall '-P 1'
_space_group_name_H-M_alt 'P -1'
_symmetry_space_group_name_Hall '-P 1'
_symmetry_space_group_name_H-M 'P -1'
_atom_sites_solution_hydrogens geom
_audit_creation_method SHELXL-2013
_cell_angle_alpha 74.108(2)
_cell_angle_beta 77.877(3)
_cell_angle_gamma 75.277(2)
_cell_formula_units_Z 2
_cell_length_a 10.6251(5)
_cell_length_b 14.0413(7)
_cell_length_c 19.5349(10)
_cell_measurement_reflns_used 9938
_cell_measurement_temperature 200(2)
_cell_measurement_theta_max 28.30
_cell_measurement_theta_min 2.65
_cell_volume 2679.9(2)
_computing_cell_refinement 'APEX II, Bruker (2009)'
_computing_data_collection 'APEX II, Bruker (2009)'
_computing_data_reduction 'XPREP, Bruker (2009)'
_computing_molecular_graphics 'SHELXTL, Bruker (2004)'
_computing_publication_material 'SHELXTL, Bruker (2004)'
_computing_structure_refinement 'SHELXL-2013 (Sheldrick, 2013)'
_computing_structure_solution 'SHELXS-03 (Sheldrick, 2003)'
_diffrn_ambient_temperature 200(2)
_diffrn_measured_fraction_theta_full 0.910
_diffrn_measured_fraction_theta_max 0.965
_diffrn_measurement_device_type 'Bruker APEX-II CCD'
_diffrn_measurement_method '\f and \w scans'
_diffrn_radiation_type MoK\a
_diffrn_radiation_wavelength 0.71073
_diffrn_reflns_av_R_equivalents 0.0523
_diffrn_reflns_av_unetI/netI 0.0554
_diffrn_reflns_Laue_measured_fraction_full 0.910
_diffrn_reflns_Laue_measured_fraction_max 0.965
_diffrn_reflns_limit_h_max 11
_diffrn_reflns_limit_h_min -12
_diffrn_reflns_limit_k_max 16
_diffrn_reflns_limit_k_min -16
_diffrn_reflns_limit_l_max 22
_diffrn_reflns_limit_l_min -22
_diffrn_reflns_number 33517
_diffrn_reflns_point_group_measured_fraction_full 0.910
_diffrn_reflns_point_group_measured_fraction_max 0.965
_diffrn_reflns_theta_full 25.242
_diffrn_reflns_theta_max 24.712
_diffrn_reflns_theta_min 2.005
_diffrn_source 'sealed tube'
_exptl_absorpt_coefficient_mu 1.164
_exptl_absorpt_correction_T_max 0.746
_exptl_absorpt_correction_T_min 0.481
_exptl_absorpt_correction_type multi-scan
_exptl_absorpt_process_details 'SADABS, Bruker (2003)'
_exptl_crystal_colour yellow
_exptl_crystal_density_diffrn 1.321
_exptl_crystal_density_meas ?
_exptl_crystal_description plate
_exptl_crystal_F_000 1079
_exptl_crystal_size_max 0.230
_exptl_crystal_size_mid 0.210
_exptl_crystal_size_min 0.050
_refine_diff_density_max 1.876
_refine_diff_density_min -1.747
_refine_diff_density_rms 0.173
_refine_ls_extinction_method none
_refine_ls_goodness_of_fit_ref 1.091
_refine_ls_hydrogen_treatment constr
_refine_ls_matrix_type full
_refine_ls_number_parameters 575
_refine_ls_number_reflns 8822
_refine_ls_number_restraints 196
_refine_ls_restrained_S_all 1.081
_refine_ls_R_factor_all 0.1094
_refine_ls_R_factor_gt 0.0783
_refine_ls_shift/su_max 0.001
_refine_ls_shift/su_mean 0.000
_refine_ls_structure_factor_coef Fsqd
_refine_ls_weighting_details 'w=1/[\s^2^(Fo^2^)+(0.0580P)^2^+39.6697P] where P=(Fo^2^+2Fc^2^)/3'
_refine_ls_weighting_scheme calc
_refine_ls_wR_factor_gt 0.1747
_refine_ls_wR_factor_ref 0.1973
_reflns_Friedel_coverage 0.000
_reflns_number_gt 6520
_reflns_number_total 8822
_reflns_threshold_expression 'I > 2\s(I)'
_cod_data_source_file c3dt52227j.txt
_cod_data_source_block dr018
_cod_depositor_comments
;
The following automatic conversions were performed:

'_exptl_crystal_density_meas' value 'n/a' was changed to '?' - the
value is perceived as not measured.

Automatic conversion script
Id: cif_fix_values 3008 2015-01-20 13:52:24Z robertas 
;
_cod_original_formula_sum 'C48.40 H57.45 Cl4 N3 O0.35 Sn2'
_cod_database_code 7028242
_shelx_space_group_comment
; 
The symmetry employed for this shelxl refinement is uniquely defined 
by the following loop, which should always be used as a source of 
symmetry information in preference to the above space-group names. 
They are only intended as comments. 
;
_shelx_estimated_absorpt_t_min 0.776
_shelx_estimated_absorpt_t_max 0.944
_shelxl_version_number 2013-3

loop_
_space_group_symop_operation_xyz
'x, y, z'
'-x, -y, -z'

loop_
_atom_site_label
_atom_site_type_symbol
_atom_site_fract_x
_atom_site_fract_y
_atom_site_fract_z
_atom_site_U_iso_or_equiv
_atom_site_adp_type
_atom_site_occupancy
_atom_site_site_symmetry_order
_atom_site_calc_flag
_atom_site_refinement_flags_posn
_atom_site_refinement_flags_adp
_atom_site_refinement_flags_occupancy
_atom_site_disorder_assembly
_atom_site_disorder_group
Sn1 Sn 0.31663(6) 0.02576(5) 0.19485(3) 0.02927(19) Uani 1 1 d . . . . .
Cl1 Cl 0.1199(3) 0.07379(19) 0.13497(14) 0.0432(6) Uani 1 1 d . . . . .
N1 N 0.2852(7) 0.1975(5) 0.2147(4) 0.0279(16) Uani 1 1 d . . . . .
N2 N 0.1647(7) 0.0470(5) 0.2939(4) 0.0228(15) Uani 1 1 d . . . . .
N3 N 0.2288(7) -0.1303(5) 0.2502(4) 0.0278(17) Uani 1 1 d . . . . .
C1 C 0.2248(9) 0.2067(7) 0.2781(5) 0.030(2) Uani 1 1 d . . . . .
C2 C 0.1424(8) 0.1314(6) 0.3171(4) 0.0217(18) Uani 1 1 d . . . . .
C3 C 0.0477(9) 0.1478(7) 0.3755(5) 0.031(2) Uani 1 1 d . . . . .
H3A H 0.0307 0.2091 0.3907 0.037 Uiso 1 1 calc R U . . .
C4 C -0.0225(9) 0.0725(7) 0.4115(5) 0.035(2) Uani 1 1 d . . . . .
H4A H -0.0877 0.0819 0.4520 0.041 Uiso 1 1 calc R U . . .
C5 C 0.0036(9) -0.0159(7) 0.3880(5) 0.031(2) Uani 1 1 d . . . . .
H5A H -0.0415 -0.0687 0.4128 0.037 Uiso 1 1 calc R U . . .
C6 C 0.0973(8) -0.0261(6) 0.3272(5) 0.0240(18) Uani 1 1 d . . . . .
C7 C 0.2295(9) 0.2866(7) 0.3136(5) 0.030(2) Uani 1 1 d . . . . .
C8 C 0.2046(11) 0.3877(7) 0.2788(6) 0.042(3) Uani 1 1 d . . . . .
H8A H 0.1817 0.4070 0.2318 0.051 Uiso 1 1 calc R U . . .
C9 C 0.2123(13) 0.4611(8) 0.3112(6) 0.054(3) Uani 1 1 d . . . . .
H9A H 0.1945 0.5305 0.2869 0.065 Uiso 1 1 calc R U . . .
C10 C 0.2462(12) 0.4328(9) 0.3791(7) 0.054(3) Uani 1 1 d . . . . .
H10A H 0.2517 0.4833 0.4016 0.065 Uiso 1 1 calc R U . . .
C11 C 0.2722(11) 0.3330(9) 0.4149(6) 0.050(3) Uani 1 1 d . . . . .
H11A H 0.2954 0.3147 0.4618 0.060 Uiso 1 1 calc R U . . .
C12 C 0.2645(10) 0.2588(8) 0.3826(6) 0.042(2) Uani 1 1 d . . . . .
H12A H 0.2829 0.1895 0.4071 0.051 Uiso 1 1 calc R U . . .
C13 C 0.1251(8) -0.1171(6) 0.2976(5) 0.0258(19) Uani 1 1 d . . . . .
C14 C 0.0279(9) -0.1836(6) 0.3240(5) 0.028(2) Uani 1 1 d . . . . .
C15 C -0.1016(9) -0.1432(8) 0.3108(6) 0.041(2) Uani 1 1 d . . . . .
H15A H -0.1255 -0.0747 0.2855 0.049 Uiso 1 1 calc R U . . .
C16 C -0.1955(11) -0.2030(9) 0.3347(7) 0.052(3) Uani 1 1 d . . . . .
H16A H -0.2833 -0.1757 0.3253 0.062 Uiso 1 1 calc R U . . .
C17 C -0.1608(12) -0.3011(9) 0.3718(8) 0.061(4) Uani 1 1 d . . . . .
H17A H -0.2250 -0.3419 0.3879 0.074 Uiso 1 1 calc R U . . .
C18 C -0.0336(13) -0.3419(9) 0.3863(8) 0.067(4) Uani 1 1 d . . . . .
H18A H -0.0108 -0.4098 0.4130 0.081 Uiso 1 1 calc R U . . .
C19 C 0.0605(10) -0.2822(7) 0.3613(7) 0.048(3) Uani 1 1 d . . . . .
H19A H 0.1485 -0.3102 0.3701 0.057 Uiso 1 1 calc R U . . .
C20 C 0.3864(9) 0.2558(7) 0.1808(5) 0.028(2) Uani 1 1 d . . . . .
C21 C 0.3878(9) 0.3212(7) 0.1123(5) 0.032(2) Uani 1 1 d . . . . .
C22 C 0.4966(11) 0.3674(8) 0.0898(6) 0.048(3) Uani 1 1 d . . . . .
H22A H 0.5020 0.4136 0.0441 0.057 Uiso 1 1 calc R U . . .
C23 C 0.5974(11) 0.3503(8) 0.1299(6) 0.048(3) Uani 1 1 d . . . . .
H23A H 0.6663 0.3867 0.1119 0.058 Uiso 1 1 calc R U . . .
C24 C 0.5982(9) 0.2806(7) 0.1959(5) 0.036(2) Uani 1 1 d . . . . .
C25 C 0.4898(8) 0.2359(6) 0.2199(5) 0.028(2) Uani 1 1 d . . . . .
H25A H 0.4856 0.1892 0.2655 0.033 Uiso 1 1 calc R U . . .
C26 C 0.2868(9) 0.3410(7) 0.0621(5) 0.034(2) Uani 1 1 d . . . . .
C27 C 0.2936(12) 0.4376(9) 0.0018(6) 0.054(3) Uani 1 1 d . . . . .
H27A H 0.3840 0.4339 -0.0238 0.081 Uiso 1 1 calc R U . . .
H27B H 0.2670 0.4969 0.0228 0.081 Uiso 1 1 calc R U . . .
H27C H 0.2343 0.4435 -0.0321 0.081 Uiso 1 1 calc R U . . .
C28 C 0.3222(12) 0.2536(8) 0.0241(6) 0.050(3) Uani 1 1 d . . . . .
H28A H 0.4128 0.2485 -0.0011 0.075 Uiso 1 1 calc R U . . .
H28B H 0.2620 0.2663 -0.0107 0.075 Uiso 1 1 calc R U . . .
H28C H 0.3143 0.1902 0.0598 0.075 Uiso 1 1 calc R U . . .
C29 C 0.1441(10) 0.3499(9) 0.1010(6) 0.048(3) Uani 1 1 d . . . . .
H29A H 0.1213 0.4063 0.1249 0.072 Uiso 1 1 calc R U . . .
H29B H 0.1355 0.2868 0.1370 0.072 Uiso 1 1 calc R U . . .
H29C H 0.0846 0.3623 0.0659 0.072 Uiso 1 1 calc R U . . .
C30 C 0.7081(10) 0.2538(8) 0.2419(6) 0.047(3) Uani 1 1 d . . . . .
C31 C 0.8126(12) 0.3178(11) 0.2078(8) 0.070(4) Uani 1 1 d . . . . .
H31A H 0.8512 0.3060 0.1599 0.105 Uiso 1 1 calc R U . . .
H31B H 0.8818 0.2985 0.2382 0.105 Uiso 1 1 calc R U . . .
H31C H 0.7717 0.3896 0.2035 0.105 Uiso 1 1 calc R U . . .
C32 C 0.7741(13) 0.1424(9) 0.2477(8) 0.071(4) Uani 1 1 d . . . . .
H32A H 0.7086 0.1004 0.2697 0.106 Uiso 1 1 calc R U . . .
H32B H 0.8440 0.1239 0.2775 0.106 Uiso 1 1 calc R U . . .
H32C H 0.8120 0.1314 0.1995 0.106 Uiso 1 1 calc R U . . .
C33 C 0.6493(13) 0.2706(10) 0.3178(6) 0.061(3) Uani 1 1 d . . . . .
H33A H 0.5842 0.2283 0.3400 0.092 Uiso 1 1 calc R U . . .
H33B H 0.6065 0.3420 0.3143 0.092 Uiso 1 1 calc R U . . .
H33C H 0.7196 0.2522 0.3473 0.092 Uiso 1 1 calc R U . . .
C34 C 0.2503(9) -0.2064(7) 0.2093(5) 0.031(2) Uani 1 1 d . . . . .
C35 C 0.3649(9) -0.2802(7) 0.2034(5) 0.032(2) Uani 1 1 d . . . . .
C36 C 0.3672(11) -0.3428(9) 0.1587(6) 0.049(3) Uani 1 1 d . . . . .
H36A H 0.4420 -0.3960 0.1542 0.059 Uiso 1 1 calc R U . . .
C37 C 0.2674(11) -0.3318(8) 0.1209(7) 0.053(3) Uani 1 1 d . . . . .
H37A H 0.2757 -0.3768 0.0909 0.064 Uiso 1 1 calc R U . . .
C38 C 0.1541(11) -0.2564(8) 0.1255(6) 0.046(3) Uani 1 1 d . . . . .
C39 C 0.1496(9) -0.1941(7) 0.1700(5) 0.033(2) Uani 1 1 d . . . . .
H39A H 0.0748 -0.1408 0.1741 0.039 Uiso 1 1 calc R U . . .
C40 C 0.4860(10) -0.2989(8) 0.2415(5) 0.038(2) Uani 1 1 d . U . . .
C41 C 0.561(3) -0.2136(16) 0.2062(14) 0.039(5) Uani 0.5 1 d D U P A 1
H41A H 0.5147 -0.1524 0.2229 0.058 Uiso 0.5 1 calc R U P A 1
H41B H 0.5678 -0.1996 0.1538 0.058 Uiso 0.5 1 calc R U P A 1
H41C H 0.6501 -0.2344 0.2194 0.058 Uiso 0.5 1 calc R U P A 1
C42 C 0.442(4) -0.306(2) 0.3222(14) 0.048(7) Uani 0.5 1 d D U P A 1
H42A H 0.3750 -0.2460 0.3295 0.072 Uiso 0.5 1 calc R U P A 1
H42B H 0.5181 -0.3101 0.3448 0.072 Uiso 0.5 1 calc R U P A 1
H42C H 0.4056 -0.3668 0.3441 0.072 Uiso 0.5 1 calc R U P A 1
C43 C 0.588(3) -0.3978(17) 0.2320(15) 0.046(6) Uani 0.5 1 d D U P A 1
H43A H 0.6464 -0.4176 0.2686 0.069 Uiso 0.5 1 calc R U P A 1
H43B H 0.6408 -0.3859 0.1840 0.069 Uiso 0.5 1 calc R U P A 1
H43C H 0.5420 -0.4521 0.2374 0.069 Uiso 0.5 1 calc R U P A 1
C41' C 0.586(4) -0.243(2) 0.1913(17) 0.066(8) Uani 0.5 1 d D U P A 2
H41D H 0.6132 -0.2676 0.1471 0.098 Uiso 0.5 1 calc R U P A 2
H41E H 0.6634 -0.2541 0.2149 0.098 Uiso 0.5 1 calc R U P A 2
H41F H 0.5474 -0.1702 0.1794 0.098 Uiso 0.5 1 calc R U P A 2
C42' C 0.448(3) -0.267(2) 0.3135(14) 0.041(6) Uani 0.5 1 d D U P A 2
H42D H 0.4990 -0.3168 0.3491 0.061 Uiso 0.5 1 calc R U P A 2
H42E H 0.3539 -0.2646 0.3305 0.061 Uiso 0.5 1 calc R U P A 2
H42F H 0.4670 -0.2004 0.3071 0.061 Uiso 0.5 1 calc R U P A 2
C43' C 0.550(3) -0.4135(18) 0.2580(17) 0.061(7) Uani 0.5 1 d D U P A 2
H43D H 0.5637 -0.4387 0.2144 0.091 Uiso 0.5 1 calc R U P A 2
H43E H 0.4911 -0.4503 0.2959 0.091 Uiso 0.5 1 calc R U P A 2
H43F H 0.6343 -0.4239 0.2743 0.091 Uiso 0.5 1 calc R U P A 2
C44 C 0.0407(13) -0.2443(11) 0.0841(8) 0.068(3) Uani 1 1 d . U . . .
C45 C 0.093(4) -0.246(3) 0.007(2) 0.080(8) Uani 0.6 1 d . U P B 1
H45A H 0.0243 -0.2538 -0.0162 0.120 Uiso 0.6 1 calc R U P B 1
H45B H 0.1690 -0.3020 0.0043 0.120 Uiso 0.6 1 calc R U P B 1
H45C H 0.1204 -0.1816 -0.0181 0.120 Uiso 0.6 1 calc R U P B 1
C46 C -0.074(2) -0.1616(19) 0.0964(14) 0.061(5) Uani 0.6 1 d . U P B 1
H46A H -0.0959 -0.1629 0.1479 0.092 Uiso 0.6 1 calc R U P B 1
H46B H -0.1502 -0.1711 0.0797 0.092 Uiso 0.6 1 calc R U P B 1
H46C H -0.0533 -0.0962 0.0696 0.092 Uiso 0.6 1 calc R U P B 1
C47 C -0.018(3) -0.349(2) 0.1194(17) 0.084(6) Uani 0.6 1 d . U P B 1
H47A H -0.0252 -0.3647 0.1720 0.126 Uiso 0.6 1 calc R U P B 1
H47B H 0.0421 -0.4054 0.1011 0.126 Uiso 0.6 1 calc R U P B 1
H47C H -0.1048 -0.3391 0.1059 0.126 Uiso 0.6 1 calc R U P B 1
C45' C 0.081(6) -0.282(4) 0.017(3) 0.073(9) Uani 0.4 1 d . U P B 2
H45D H 0.1523 -0.2502 -0.0133 0.109 Uiso 0.4 1 calc R U P B 2
H45E H 0.0058 -0.2645 -0.0087 0.109 Uiso 0.4 1 calc R U P B 2
H45F H 0.1120 -0.3555 0.0295 0.109 Uiso 0.4 1 calc R U P B 2
C46' C -0.012(4) -0.124(3) 0.056(3) 0.090(9) Uani 0.4 1 d . U P B 2
H46D H 0.0572 -0.0945 0.0220 0.135 Uiso 0.4 1 calc R U P B 2
H46E H -0.0363 -0.0922 0.0975 0.135 Uiso 0.4 1 calc R U P B 2
H46F H -0.0895 -0.1119 0.0329 0.135 Uiso 0.4 1 calc R U P B 2
C47' C -0.062(4) -0.300(4) 0.135(3) 0.089(9) Uani 0.4 1 d . U P B 2
H47D H -0.1093 -0.3226 0.1064 0.134 Uiso 0.4 1 calc R U P B 2
H47E H -0.1238 -0.2539 0.1620 0.134 Uiso 0.4 1 calc R U P B 2
H47F H -0.0176 -0.3585 0.1680 0.134 Uiso 0.4 1 calc R U P B 2
Sn2 Sn 0.45305(7) 0.87432(5) 0.46568(4) 0.0366(2) Uani 1 1 d . . . . .
Cl2 Cl 0.3164(3) 1.0121(2) 0.52166(16) 0.0498(7) Uani 1 1 d . . . . .
Cl3 Cl 0.4585(3) 0.9838(2) 0.34097(14) 0.0477(7) Uani 1 1 d . . . . .
Cl4 Cl 0.2540(3) 0.8120(2) 0.46181(14) 0.0441(6) Uani 1 1 d . . . . .
O1 O 0.494(3) -0.004(2) 0.0264(13) 0.080(5) Uiso 0.35 1 d D . P C -1
C48 C 0.454(4) -0.013(4) -0.0403(17) 0.080(5) Uiso 0.35 1 d D . P C -1
H48A H 0.4343 0.0560 -0.0720 0.096 Uiso 0.35 1 calc R U P C -1
H48B H 0.5298 -0.0530 -0.0662 0.096 Uiso 0.35 1 calc R U P C -1
C49 C 0.339(4) -0.059(3) -0.028(2) 0.080(5) Uiso 0.35 1 d D . P C -1
H49A H 0.3524 -0.1240 0.0074 0.120 Uiso 0.35 1 calc R U P C -1
H49B H 0.3284 -0.0715 -0.0738 0.120 Uiso 0.35 1 calc R U P C -1
H49C H 0.2594 -0.0139 -0.0110 0.120 Uiso 0.35 1 calc R U P C -1
C50 C 0.613(3) 0.038(4) 0.0109(18) 0.080(5) Uiso 0.35 1 d D . P C -1
H50A H 0.5970 0.1040 -0.0244 0.096 Uiso 0.35 1 calc R U P C -1
H50B H 0.6855 -0.0079 -0.0122 0.096 Uiso 0.35 1 calc R U P C -1
C51 C 0.657(4) 0.054(3) 0.076(2) 0.080(5) Uiso 0.35 1 d D . P C -1

loop_
_atom_site_aniso_label
_atom_site_aniso_U_11
_atom_site_aniso_U_22
_atom_site_aniso_U_33
_atom_site_aniso_U_23
_atom_site_aniso_U_13
_atom_site_aniso_U_12
Sn1 0.0321(4) 0.0291(4) 0.0271(3) -0.0127(3) 0.0000(3) -0.0043(3)
Cl1 0.0514(16) 0.0425(14) 0.0380(14) -0.0061(11) -0.0186(12) -0.0080(12)
N1 0.028(4) 0.028(4) 0.024(4) -0.004(3) -0.002(3) -0.004(3)
N2 0.023(4) 0.021(4) 0.025(4) -0.007(3) -0.004(3) -0.003(3)
N3 0.026(4) 0.026(4) 0.032(4) -0.013(3) -0.006(3) 0.003(3)
C1 0.031(5) 0.027(5) 0.030(5) -0.003(4) -0.010(4) 0.000(4)
C2 0.025(4) 0.024(4) 0.018(4) -0.013(3) 0.002(3) -0.003(3)
C3 0.035(5) 0.034(5) 0.031(5) -0.019(4) -0.005(4) -0.008(4)
C4 0.033(5) 0.038(6) 0.034(5) -0.019(4) 0.002(4) -0.004(4)
C5 0.031(5) 0.032(5) 0.029(5) -0.012(4) 0.001(4) -0.006(4)
C6 0.020(4) 0.025(5) 0.028(5) -0.012(4) -0.005(4) 0.002(4)
C7 0.026(5) 0.028(5) 0.040(5) -0.019(4) -0.003(4) -0.003(4)
C8 0.061(7) 0.029(5) 0.038(6) -0.013(4) -0.008(5) -0.003(5)
C9 0.082(9) 0.026(6) 0.055(7) -0.009(5) -0.017(6) -0.008(6)
C10 0.065(8) 0.038(7) 0.074(9) -0.032(6) -0.017(7) -0.010(6)
C11 0.057(7) 0.057(8) 0.047(7) -0.028(6) -0.014(5) -0.009(6)
C12 0.047(6) 0.035(6) 0.047(6) -0.014(5) -0.015(5) -0.001(5)
C13 0.028(5) 0.022(5) 0.027(5) -0.005(4) -0.011(4) 0.001(4)
C14 0.029(5) 0.023(5) 0.035(5) -0.018(4) 0.000(4) -0.001(4)
C15 0.030(5) 0.042(6) 0.050(6) -0.013(5) -0.004(5) -0.004(4)
C16 0.030(6) 0.055(8) 0.077(8) -0.032(7) -0.002(6) -0.010(5)
C17 0.044(7) 0.051(8) 0.097(10) -0.030(7) 0.008(7) -0.027(6)
C18 0.064(9) 0.040(7) 0.089(10) 0.000(7) -0.001(7) -0.020(6)
C19 0.034(6) 0.028(6) 0.073(8) -0.010(5) 0.000(5) 0.000(4)
C20 0.030(5) 0.025(5) 0.029(5) -0.007(4) -0.001(4) -0.007(4)
C21 0.036(5) 0.029(5) 0.029(5) -0.008(4) -0.001(4) -0.004(4)
C22 0.050(7) 0.048(7) 0.038(6) 0.005(5) -0.003(5) -0.018(5)
C23 0.041(6) 0.043(6) 0.051(7) 0.015(5) -0.011(5) -0.016(5)
C24 0.029(5) 0.030(5) 0.042(6) -0.004(4) -0.002(4) -0.004(4)
C25 0.030(5) 0.022(5) 0.026(5) -0.003(4) 0.004(4) -0.005(4)
C26 0.037(5) 0.031(5) 0.030(5) -0.002(4) -0.004(4) -0.009(4)
C27 0.064(8) 0.049(7) 0.047(7) 0.004(5) -0.020(6) -0.016(6)
C28 0.060(7) 0.048(7) 0.048(7) -0.017(5) -0.005(6) -0.017(6)
C29 0.039(6) 0.060(7) 0.042(6) -0.010(5) -0.015(5) -0.001(5)
C30 0.036(6) 0.046(6) 0.052(7) 0.005(5) -0.011(5) -0.013(5)
C31 0.049(7) 0.087(10) 0.077(9) 0.000(8) -0.022(7) -0.030(7)
C32 0.056(8) 0.048(7) 0.102(11) -0.003(7) -0.033(8) 0.004(6)
C33 0.060(8) 0.076(9) 0.049(7) -0.008(6) -0.015(6) -0.016(7)
C34 0.035(5) 0.029(5) 0.029(5) -0.011(4) -0.006(4) -0.002(4)
C35 0.030(5) 0.030(5) 0.033(5) -0.010(4) -0.007(4) 0.001(4)
C36 0.049(7) 0.051(7) 0.047(6) -0.025(5) -0.016(5) 0.014(5)
C37 0.056(7) 0.044(7) 0.072(8) -0.049(6) -0.023(6) 0.017(5)
C38 0.050(7) 0.048(7) 0.043(6) -0.020(5) -0.018(5) 0.003(5)
C39 0.036(5) 0.035(5) 0.031(5) -0.021(4) -0.008(4) 0.002(4)
C40 0.035(5) 0.042(5) 0.038(5) -0.014(4) -0.012(4) 0.002(4)
C41 0.032(11) 0.034(8) 0.048(11) -0.012(7) -0.016(8) 0.009(7)
C42 0.049(14) 0.046(14) 0.040(7) -0.013(7) -0.014(6) 0.013(12)
C43 0.039(11) 0.042(8) 0.055(14) -0.016(8) -0.012(9) 0.004(7)
C41' 0.054(14) 0.073(14) 0.062(12) -0.010(10) 0.000(10) -0.012(13)
C42' 0.022(10) 0.056(14) 0.049(8) -0.022(9) -0.017(7) 0.004(11)
C43' 0.061(18) 0.053(8) 0.061(16) -0.015(7) -0.014(11) 0.008(7)
C44 0.054(6) 0.087(8) 0.081(8) -0.049(7) -0.040(5) 0.011(5)
C45 0.085(15) 0.091(18) 0.079(9) -0.046(10) -0.035(8) 0.002(14)
C46 0.040(9) 0.085(10) 0.080(13) -0.044(10) -0.040(8) 0.004(7)
C47 0.076(15) 0.089(11) 0.105(14) -0.045(10) -0.040(11) -0.005(10)
C45' 0.062(18) 0.094(19) 0.085(12) -0.050(13) -0.036(11) -0.005(16)
C46' 0.08(2) 0.094(11) 0.109(19) -0.049(10) -0.053(15) 0.014(9)
C47' 0.061(15) 0.117(17) 0.103(15) -0.044(13) -0.034(11) -0.002(14)
Sn2 0.0347(4) 0.0384(4) 0.0330(4) -0.0047(3) -0.0076(3) -0.0031(3)
Cl2 0.0435(15) 0.0565(17) 0.0556(17) -0.0272(14) 0.0076(12) -0.0182(13)
Cl3 0.0453(15) 0.0533(16) 0.0361(14) 0.0022(12) -0.0063(11) -0.0089(12)
Cl4 0.0428(15) 0.0530(16) 0.0431(14) -0.0240(12) -0.0036(11) -0.0101(12)

loop_
_atom_type_symbol
_atom_type_description
_atom_type_scat_dispersion_real
_atom_type_scat_dispersion_imag
_atom_type_scat_source
C C 0.0033 0.0016 'International Tables Vol C Tables 4.2.6.8 and 6.1.1.4'
H H 0.0000 0.0000 'International Tables Vol C Tables 4.2.6.8 and 6.1.1.4'
N N 0.0061 0.0033 'International Tables Vol C Tables 4.2.6.8 and 6.1.1.4'
O O 0.0106 0.0060 'International Tables Vol C Tables 4.2.6.8 and 6.1.1.4'
Cl Cl 0.1484 0.1585 'International Tables Vol C Tables 4.2.6.8 and 6.1.1.4'
Sn Sn -0.6537 1.4246 'International Tables Vol C Tables 4.2.6.8 and 6.1.1.4'

loop_
_geom_angle_atom_site_label_1
_geom_angle_atom_site_label_2
_geom_angle_atom_site_label_3
_geom_angle
N2 Sn1 Cl1 82.98(18)
N2 Sn1 N1 68.8(2)
Cl1 Sn1 N1 92.41(18)
N2 Sn1 N3 69.8(2)
Cl1 Sn1 N3 81.84(18)
N1 Sn1 N3 138.6(2)
C1 N1 C20 117.8(8)
C1 N1 Sn1 113.8(6)
C20 N1 Sn1 118.8(5)
C2 N2 C6 121.0(7)
C2 N2 Sn1 120.2(5)
C6 N2 Sn1 118.8(5)
C13 N3 C34 120.9(8)
C13 N3 Sn1 113.2(6)
C34 N3 Sn1 119.3(6)
N1 C1 C7 125.4(8)
N1 C1 C2 116.2(8)
C7 C1 C2 118.3(8)
N2 C2 C3 121.4(8)
N2 C2 C1 117.2(7)
C3 C2 C1 121.5(8)
C2 C3 C4 118.7(8)
C5 C4 C3 119.5(9)
C4 C5 C6 118.9(9)
N2 C6 C5 120.5(8)
N2 C6 C13 118.3(7)
C5 C6 C13 121.3(8)
C8 C7 C12 119.1(9)
C8 C7 C1 121.4(9)
C12 C7 C1 119.5(8)
C9 C8 C7 121.1(10)
C8 C9 C10 119.2(10)
C11 C10 C9 121.1(10)
C10 C11 C12 120.0(11)
C11 C12 C7 119.5(10)
N3 C13 C6 117.6(8)
N3 C13 C14 125.9(8)
C6 C13 C14 116.5(7)
C19 C14 C15 119.2(9)
C19 C14 C13 122.4(8)
C15 C14 C13 118.5(8)
C16 C15 C14 120.2(10)
C17 C16 C15 119.6(11)
C16 C17 C18 121.0(10)
C17 C18 C19 119.1(11)
C14 C19 C18 120.9(11)
C21 C20 C25 121.4(8)
C21 C20 N1 123.9(8)
C25 C20 N1 114.5(8)
C20 C21 C22 114.0(9)
C20 C21 C26 125.9(8)
C22 C21 C26 120.0(8)
C23 C22 C21 124.5(10)
C24 C23 C22 120.6(10)
C25 C24 C23 115.7(9)
C25 C24 C30 120.2(9)
C23 C24 C30 124.0(9)
C24 C25 C20 123.5(8)
C21 C26 C28 107.6(8)
C21 C26 C29 113.6(8)
C28 C26 C29 109.5(9)
C21 C26 C27 112.2(8)
C28 C26 C27 105.8(9)
C29 C26 C27 107.9(9)
C24 C30 C32 108.5(10)
C24 C30 C31 111.4(9)
C32 C30 C31 108.5(10)
C24 C30 C33 109.7(9)
C32 C30 C33 109.2(10)
C31 C30 C33 109.5(10)
C35 C34 C39 121.6(8)
C35 C34 N3 124.3(8)
C39 C34 N3 113.8(8)
C36 C35 C34 114.9(9)
C36 C35 C40 118.3(8)
C34 C35 C40 126.8(8)
C37 C36 C35 123.5(9)
C36 C37 C38 121.5(9)
C39 C38 C37 115.7(9)
C39 C38 C44 122.3(10)
C37 C38 C44 122.0(10)
C38 C39 C34 122.6(9)
C41' C40 C42' 111.2(19)
C42 C40 C41 111.9(17)
C41' C40 C43' 108.2(18)
C42' C40 C43' 107.1(17)
C41' C40 C35 108.8(18)
C42 C40 C35 110.2(17)
C42' C40 C35 112.0(14)
C41 C40 C35 109.0(13)
C43' C40 C35 109.5(16)
C42 C40 C43 108.0(17)
C41 C40 C43 104.6(15)
C35 C40 C43 113.1(13)
C46 C44 C45 116(2)
C45' C44 C47' 110(3)
C45' C44 C38 114(3)
C46 C44 C38 115.2(11)
C45 C44 C38 110(2)
C47' C44 C38 108.0(19)
C45' C44 C46' 104(3)
C47' C44 C46' 114(3)
C38 C44 C46' 106.2(17)
C46 C44 C47 103.9(17)
C45 C44 C47 105.9(18)
C38 C44 C47 104.8(13)
Cl2 Sn2 Cl3 93.60(10)
Cl2 Sn2 Cl4 91.74(9)
Cl3 Sn2 Cl4 94.48(9)
C50 O1 C48 112.4(19)
C49 C48 O1 115(3)
O1 C50 C51 116(2)

loop_
_geom_bond_atom_site_label_1
_geom_bond_atom_site_label_2
_geom_bond_distance
Sn1 N2 2.280(7)
Sn1 Cl1 2.464(3)
Sn1 N1 2.475(7)
Sn1 N3 2.482(7)
N1 C1 1.294(11)
N1 C20 1.454(11)
N2 C2 1.331(10)
N2 C6 1.342(11)
N3 C13 1.292(11)
N3 C34 1.449(11)
C1 C7 1.486(12)
C1 C2 1.489(12)
C2 C3 1.382(12)
C3 C4 1.392(13)
C4 C5 1.383(13)
C5 C6 1.395(12)
C6 C13 1.482(12)
C7 C8 1.380(13)
C7 C12 1.399(14)
C8 C9 1.374(14)
C9 C10 1.373(16)
C10 C11 1.369(16)
C11 C12 1.383(14)
C13 C14 1.485(12)
C14 C19 1.370(14)
C14 C15 1.397(13)
C15 C16 1.390(15)
C16 C17 1.366(17)
C17 C18 1.383(18)
C18 C19 1.393(16)
C20 C21 1.400(13)
C20 C25 1.396(13)
C21 C22 1.401(14)
C21 C26 1.528(13)
C22 C23 1.391(15)
C23 C24 1.390(14)
C24 C25 1.385(13)
C24 C30 1.530(14)
C26 C28 1.531(14)
C26 C29 1.538(14)
C26 C27 1.540(14)
C30 C32 1.526(16)
C30 C31 1.535(15)
C30 C33 1.540(16)
C34 C35 1.390(13)
C34 C39 1.394(13)
C35 C36 1.391(14)
C35 C40 1.550(13)
C36 C37 1.371(15)
C37 C38 1.392(14)
C38 C39 1.379(13)
C38 C44 1.537(15)
C40 C41' 1.51(3)
C40 C42 1.53(3)
C40 C42' 1.53(2)
C40 C41 1.53(2)
C40 C43' 1.55(3)
C40 C43 1.56(2)
C44 C45' 1.48(5)
C44 C46 1.49(2)
C44 C45 1.50(4)
C44 C47' 1.52(5)
C44 C46' 1.62(4)
C44 C47 1.66(3)
Sn2 Cl2 2.472(3)
Sn2 Cl3 2.497(3)
Sn2 Cl4 2.508(3)
O1 C50 1.464(19)
O1 C48 1.497(18)
C48 C49 1.481(19)
C50 C51 1.524(19)

loop_
_geom_torsion_atom_site_label_1
_geom_torsion_atom_site_label_2
_geom_torsion_atom_site_label_3
_geom_torsion_atom_site_label_4
_geom_torsion
C20 N1 C1 C7 13.3(13)
Sn1 N1 C1 C7 159.1(7)
C20 N1 C1 C2 -168.0(7)
Sn1 N1 C1 C2 -22.1(9)
C6 N2 C2 C3 -1.2(12)
Sn1 N2 C2 C3 177.7(6)
C6 N2 C2 C1 178.1(7)
Sn1 N2 C2 C1 -2.9(10)
N1 C1 C2 N2 17.8(12)
C7 C1 C2 N2 -163.4(8)
N1 C1 C2 C3 -162.9(8)
C7 C1 C2 C3 16.0(12)
N2 C2 C3 C4 1.9(13)
C1 C2 C3 C4 -177.4(8)
C2 C3 C4 C5 -0.4(14)
C3 C4 C5 C6 -1.8(14)
C2 N2 C6 C5 -1.1(12)
Sn1 N2 C6 C5 180.0(6)
C2 N2 C6 C13 178.8(7)
Sn1 N2 C6 C13 -0.2(10)
C4 C5 C6 N2 2.6(13)
C4 C5 C6 C13 -177.2(8)
N1 C1 C7 C8 50.8(13)
C2 C1 C7 C8 -128.0(10)
N1 C1 C7 C12 -126.9(10)
C2 C1 C7 C12 54.4(12)
C12 C7 C8 C9 -0.7(16)
C1 C7 C8 C9 -178.3(10)
C7 C8 C9 C10 0.4(18)
C8 C9 C10 C11 -0.1(19)
C9 C10 C11 C12 0.0(19)
C10 C11 C12 C7 -0.3(17)
C8 C7 C12 C11 0.6(15)
C1 C7 C12 C11 178.3(9)
C34 N3 C13 C6 -168.7(7)
Sn1 N3 C13 C6 -17.4(9)
C34 N3 C13 C14 9.3(13)
Sn1 N3 C13 C14 160.7(7)
N2 C6 C13 N3 12.9(12)
C5 C6 C13 N3 -167.3(8)
N2 C6 C13 C14 -165.4(8)
C5 C6 C13 C14 14.4(12)
N3 C13 C14 C19 64.1(13)
C6 C13 C14 C19 -117.8(10)
N3 C13 C14 C15 -116.8(10)
C6 C13 C14 C15 61.3(11)
C19 C14 C15 C16 -0.7(15)
C13 C14 C15 C16 -179.9(9)
C14 C15 C16 C17 0.7(17)
C15 C16 C17 C18 0.3(19)
C16 C17 C18 C19 -1(2)
C15 C14 C19 C18 -0.3(17)
C13 C14 C19 C18 178.8(11)
C17 C18 C19 C14 1(2)
C1 N1 C20 C21 -125.8(9)
Sn1 N1 C20 C21 90.0(9)
C1 N1 C20 C25 58.9(11)
Sn1 N1 C20 C25 -85.3(8)
C25 C20 C21 C22 -3.4(13)
N1 C20 C21 C22 -178.4(9)
C25 C20 C21 C26 174.1(8)
N1 C20 C21 C26 -0.9(14)
C20 C21 C22 C23 1.2(16)
C26 C21 C22 C23 -176.5(10)
C21 C22 C23 C24 2.6(18)
C22 C23 C24 C25 -4.0(16)
C22 C23 C24 C30 177.3(10)
C23 C24 C25 C20 1.7(14)
C30 C24 C25 C20 -179.4(9)
C21 C20 C25 C24 2.1(14)
N1 C20 C25 C24 177.5(8)
C20 C21 C26 C28 -80.6(11)
C22 C21 C26 C28 96.8(11)
C20 C21 C26 C29 40.8(13)
C22 C21 C26 C29 -141.8(10)
C20 C21 C26 C27 163.5(9)
C22 C21 C26 C27 -19.1(13)
C25 C24 C30 C32 65.0(13)
C23 C24 C30 C32 -116.2(12)
C25 C24 C30 C31 -175.6(10)
C23 C24 C30 C31 3.1(16)
C25 C24 C30 C33 -54.2(13)
C23 C24 C30 C33 124.6(11)
C13 N3 C34 C35 -127.6(10)
Sn1 N3 C34 C35 82.8(10)
C13 N3 C34 C39 57.9(11)
Sn1 N3 C34 C39 -91.7(9)
C39 C34 C35 C36 -3.1(14)
N3 C34 C35 C36 -177.1(9)
C39 C34 C35 C40 177.4(9)
N3 C34 C35 C40 3.3(16)
C34 C35 C36 C37 2.1(17)
C40 C35 C36 C37 -178.3(11)
C35 C36 C37 C38 -1(2)
C36 C37 C38 C39 0.1(19)
C36 C37 C38 C44 -179.2(13)
C37 C38 C39 C34 -1.2(17)
C44 C38 C39 C34 178.1(11)
C35 C34 C39 C38 2.8(16)
N3 C34 C39 C38 177.4(9)
C36 C35 C40 C41' 85.9(17)
C34 C35 C40 C41' -94.6(17)
C36 C35 C40 C42 -129.1(14)
C34 C35 C40 C42 50.4(17)
C36 C35 C40 C42' -150.8(14)
C34 C35 C40 C42' 28.7(18)
C36 C35 C40 C41 107.8(14)
C34 C35 C40 C41 -72.7(15)
C36 C35 C40 C43' -32.2(17)
C34 C35 C40 C43' 147.4(15)
C36 C35 C40 C43 -8.1(17)
C34 C35 C40 C43 171.4(14)
C39 C38 C44 C45' 154(3)
C37 C38 C44 C45' -27(3)
C39 C38 C44 C46 -1(2)
C37 C38 C44 C46 178.5(16)
C39 C38 C44 C45 132.1(17)
C37 C38 C44 C45 -49(2)
C39 C38 C44 C47' -84(2)
C37 C38 C44 C47' 96(2)
C39 C38 C44 C46' 39(2)
C37 C38 C44 C46' -141(2)
C39 C38 C44 C47 -114.3(15)
C37 C38 C44 C47 64.9(18)
C50 O1 C48 C49 177(4)
C48 O1 C50 C51 177(3)
